data_7200530
loop_
_publ_author_name
'Karmakar, Anirban'
'Baruah, Jubaraj B.'
'Boomi Shankar, R.'

_publ_section_title
;
 Zinc(II) and cobalt(II) complexes of
 (3-carboxymethoxy-naphthalen-2-yloxy)-acetic acid: a structural study
;
_journal_issue 5
_journal_name_full CrystEngComm
_journal_page_first 832
_journal_paper_doi 10.1039/b817416d
_journal_volume 11
_journal_year 2009
_chemical_formula_sum 'C25 H28 N2 O9 Zn'
_chemical_formula_weight 565.86
_chemical_name_systematic
;
?
;
_space_group_IT_number 14
_symmetry_cell_setting monoclinic
_symmetry_space_group_name_Hall '-P 2ybc'
_symmetry_space_group_name_H-M 'P 1 21/c 1'
_atom_sites_solution_hydrogens geom
_atom_sites_solution_primary direct
_atom_sites_solution_secondary difmap
_audit_creation_method SHELXL-97
_cell_angle_alpha 90.00
_cell_angle_beta 120.721(12)
_cell_angle_gamma 90.00
_cell_formula_units_Z 4
_cell_length_a 10.727(2)
_cell_length_b 17.456(4)
_cell_length_c 16.435(3)
_cell_measurement_reflns_used 7604
_cell_measurement_temperature 296(2)
_cell_measurement_theta_max 24.94
_cell_measurement_theta_min 2.33
_cell_volume 2645.6(10)
_computing_cell_refinement 'Bruker SMART'
_computing_data_collection 'Bruker SMART'
_computing_data_reduction 'Bruker SAINT'
_computing_molecular_graphics 'Bruker SHELXTL'
_computing_publication_material 'Bruker SHELXTL'
_computing_structure_refinement 'SHELXL-97 (Sheldrick, 1997)'
_computing_structure_solution 'SHELXS-97 (Sheldrick, 1990)'
_diffrn_ambient_temperature 296(2)
_diffrn_measured_fraction_theta_full 0.964
_diffrn_measured_fraction_theta_max 0.964
_diffrn_measurement_device_type 'CCD area detector'
_diffrn_measurement_method 'phi and omega scans'
_diffrn_radiation_monochromator graphite
_diffrn_radiation_source 'fine-focus sealed tube'
_diffrn_radiation_type MoK\a
_diffrn_radiation_wavelength 0.71073
_diffrn_reflns_av_R_equivalents 0.0333
_diffrn_reflns_av_sigmaI/netI 0.0280
_diffrn_reflns_limit_h_max 12
_diffrn_reflns_limit_h_min -10
_diffrn_reflns_limit_k_max 20
_diffrn_reflns_limit_k_min -20
_diffrn_reflns_limit_l_max 19
_diffrn_reflns_limit_l_min -19
_diffrn_reflns_number 22153
_diffrn_reflns_theta_full 25.50
_diffrn_reflns_theta_max 25.50
_diffrn_reflns_theta_min 1.85
_exptl_absorpt_coefficient_mu 0.982
_exptl_absorpt_correction_type none
_exptl_crystal_colour colourless
_exptl_crystal_density_diffrn 1.421
_exptl_crystal_density_method 'not measured'
_exptl_crystal_description block
_exptl_crystal_F_000 1176
_exptl_crystal_size_max 0.44
_exptl_crystal_size_mid 0.38
_exptl_crystal_size_min 0.36
_refine_diff_density_max 0.723
_refine_diff_density_min -0.539
_refine_diff_density_rms 0.094
_refine_ls_extinction_method none
_refine_ls_goodness_of_fit_ref 1.051
_refine_ls_hydrogen_treatment mixed
_refine_ls_matrix_type full
_refine_ls_number_parameters 343
_refine_ls_number_reflns 4737
_refine_ls_number_restraints 0
_refine_ls_restrained_S_all 1.051
_refine_ls_R_factor_all 0.0757
_refine_ls_R_factor_gt 0.0583
_refine_ls_shift/su_max 0.001
_refine_ls_shift/su_mean 0.000
_refine_ls_structure_factor_coef Fsqd
_refine_ls_weighting_details 'calc w=1/[\s^2^(Fo^2^)+(0.0937P)^2^+5.9832P] where P=(Fo^2^+2Fc^2^)/3'
_refine_ls_weighting_scheme calc
_refine_ls_wR_factor_gt 0.1759
_refine_ls_wR_factor_ref 0.1889
_reflns_number_gt 3648
_reflns_number_total 4737
_reflns_threshold_expression >2sigma(I)
_cod_data_source_file b817416d.txt
_cod_data_source_block Zn-dicarboxy_0m
_cod_depositor_comments
;
The following automatic conversions were performed:
'_symmetry_cell_setting' value 'Monoclinic' changed to 'monoclinic'
according to '/home/saulius/struct/CIF-dictionaries/cif_core.dic'
dictionary named 'cif_core.dic' version 2.4.1 from 2010-06-29.

Automatic conversion script
Id: cif_fix_enum 1527 2010-12-29 10:47:43Z saulius 
;
_cod_original_cell_volume 2645.6(9)
_cod_original_sg_symbol_H-M P2(1)/c
_cod_database_code 7200530

loop_
_symmetry_equiv_pos_as_xyz
'x, y, z'
'-x, y+1/2, -z+1/2'
'-x, -y, -z'
'x, -y-1/2, z-1/2'

loop_
_atom_site_label
_atom_site_type_symbol
_atom_site_fract_x
_atom_site_fract_y
_atom_site_fract_z
_atom_site_U_iso_or_equiv
_atom_site_adp_type
_atom_site_occupancy
_atom_site_symmetry_multiplicity
_atom_site_calc_flag
_atom_site_refinement_flags
_atom_site_disorder_assembly
_atom_site_disorder_group
Zn1 Zn 0.37992(5) 0.15492(3) 0.15264(4) 0.0429(2) Uani 1 1 d . . .
C1 C 0.6909(4) 0.1150(3) 0.2117(3) 0.0382(10) Uani 1 1 d . . .
C2 C 0.8513(5) 0.1310(3) 0.2758(3) 0.0419(11) Uani 1 1 d . . .
H2A H 0.8976 0.0853 0.3126 0.050 Uiso 1 1 calc R . .
H2B H 0.8933 0.1413 0.2368 0.050 Uiso 1 1 calc R . .
C3 C 0.8767(5) 0.1805(3) 0.4186(3) 0.0406(11) Uani 1 1 d . . .
C4 C 0.8640(5) 0.1114(3) 0.4516(4) 0.0477(12) Uani 1 1 d . . .
H4 H 0.8553 0.0675 0.4170 0.057 Uiso 1 1 calc R . .
C5 C 0.8637(5) 0.1042(3) 0.5386(3) 0.0408(11) Uani 1 1 d . . .
C6 C 0.8540(5) 0.0329(3) 0.5757(4) 0.0506(12) Uani 1 1 d . . .
H6 H 0.8446 -0.0119 0.5425 0.061 Uiso 1 1 calc R . .
C7 C 0.8584(6) 0.0295(4) 0.6602(4) 0.0582(14) Uani 1 1 d . . .
H7 H 0.8519 -0.0178 0.6838 0.070 Uiso 1 1 calc R . .
C8 C 0.8723(5) 0.0961(4) 0.7119(4) 0.0576(15) Uani 1 1 d . . .
H8 H 0.8756 0.0929 0.7694 0.069 Uiso 1 1 calc R . .
C9 C 0.8810(5) 0.1653(3) 0.6772(4) 0.0496(12) Uani 1 1 d . . .
H9 H 0.8896 0.2094 0.7114 0.060 Uiso 1 1 calc R . .
C10 C 0.8773(5) 0.1713(3) 0.5897(3) 0.0386(10) Uani 1 1 d . . .
C11 C 0.8882(5) 0.2432(3) 0.5541(3) 0.0458(12) Uani 1 1 d . . .
H11 H 0.8960 0.2874 0.5882 0.055 Uiso 1 1 calc R . .
C12 C 0.8874(5) 0.2495(3) 0.4707(3) 0.0411(11) Uani 1 1 d . . .
C13 C 0.9118(5) 0.3836(3) 0.4813(3) 0.0417(11) Uani 1 1 d . . .
H13A H 0.8403 0.3851 0.5007 0.050 Uiso 1 1 calc R . .
H13B H 0.8946 0.4273 0.4404 0.050 Uiso 1 1 calc R . .
C14 C 1.0625(4) 0.3908(2) 0.5688(3) 0.0328(9) Uani 1 1 d . . .
C15 C 0.2801(5) 0.2979(3) 0.2105(4) 0.0511(13) Uani 1 1 d . . .
H15 H 0.2001 0.2912 0.1501 0.061 Uiso 1 1 calc R . .
C16 C 0.2807(6) 0.3594(3) 0.2632(5) 0.0641(16) Uani 1 1 d . . .
H16 H 0.2023 0.3928 0.2392 0.077 Uiso 1 1 calc R . .
C17 C 0.4004(6) 0.3706(3) 0.3527(5) 0.0621(15) Uani 1 1 d . . .
H17 H 0.4051 0.4122 0.3895 0.075 Uiso 1 1 calc R . .
C18 C 0.5117(6) 0.3186(3) 0.3856(4) 0.0575(14) Uani 1 1 d . . .
H18 H 0.5930 0.3240 0.4457 0.069 Uiso 1 1 calc R . .
C19 C 0.5014(5) 0.2585(3) 0.3283(3) 0.0466(12) Uani 1 1 d . . .
H19 H 0.5776 0.2236 0.3514 0.056 Uiso 1 1 calc R . .
C20 C 0.2618(5) 0.2492(3) -0.0318(3) 0.0518(13) Uani 1 1 d . . .
H20 H 0.1831 0.2162 -0.0526 0.062 Uiso 1 1 calc R . .
C21 C 0.2568(6) 0.3048(4) -0.0923(4) 0.0647(16) Uani 1 1 d . . .
H21 H 0.1763 0.3092 -0.1529 0.078 Uiso 1 1 calc R . .
C22 C 0.3714(7) 0.3537(4) -0.0625(5) 0.0669(17) Uani 1 1 d . . .
H22 H 0.3699 0.3920 -0.1024 0.080 Uiso 1 1 calc R . .
C23 C 0.4892(6) 0.3455(3) 0.0274(4) 0.0586(14) Uani 1 1 d . . .
H23 H 0.5689 0.3778 0.0495 0.070 Uiso 1 1 calc R . .
C24 C 0.4862(5) 0.2887(3) 0.0836(4) 0.0499(12) Uani 1 1 d . . .
H24 H 0.5659 0.2836 0.1444 0.060 Uiso 1 1 calc R . .
C25 C 0.4535(7) 0.0042(4) 0.2804(5) 0.0733(18) Uani 1 1 d . . .
H25A H 0.4423 -0.0256 0.2280 0.110 Uiso 1 1 calc R . .
H25B H 0.4241 -0.0257 0.3167 0.110 Uiso 1 1 calc R . .
H25C H 0.5532 0.0189 0.3197 0.110 Uiso 1 1 calc R . .
H9A H 0.115(8) 0.499(5) 0.393(6) 0.09(3) Uiso 1 1 d . . .
H9B H 0.206(7) 0.516(4) 0.406(5) 0.06(3) Uiso 1 1 d . . .
N1 N 0.3883(4) 0.2474(2) 0.2416(3) 0.0372(8) Uani 1 1 d . . .
N2 N 0.3765(4) 0.2402(2) 0.0568(3) 0.0407(9) Uani 1 1 d . . .
O1 O 0.6046(3) 0.14907(17) 0.2277(2) 0.0380(7) Uani 1 1 d . . .
O2 O 0.6609(4) 0.0683(3) 0.1465(3) 0.0834(16) Uani 1 1 d . . .
O3 O 0.8830(3) 0.19342(19) 0.3389(2) 0.0424(8) Uani 1 1 d . . .
O4 O 0.8920(3) 0.31478(18) 0.4286(2) 0.0420(8) Uani 1 1 d . . .
O5 O 1.0802(3) 0.4436(2) 0.6256(2) 0.0472(8) Uani 1 1 d . . .
O6 O 1.1555(3) 0.34487(17) 0.5753(2) 0.0403(7) Uani 1 1 d . . .
O7 O 0.3759(3) 0.0614(2) 0.0713(2) 0.0514(9) Uani 1 1 d . . .
O8 O 0.3652(3) 0.07133(18) 0.2458(2) 0.0415(7) Uani 1 1 d . . .
O9 O 0.1718(6) 0.4817(3) 0.3983(3) 0.0590(12) Uani 1 1 d . . .

loop_
_atom_site_aniso_label
_atom_site_aniso_U_11
_atom_site_aniso_U_22
_atom_site_aniso_U_33
_atom_site_aniso_U_23
_atom_site_aniso_U_13
_atom_site_aniso_U_12
Zn1 0.0365(3) 0.0476(4) 0.0410(3) -0.0018(2) 0.0172(2) 0.0018(2)
C1 0.030(2) 0.044(3) 0.037(2) -0.007(2) 0.0146(18) 0.0011(18)
C2 0.032(2) 0.053(3) 0.039(2) -0.011(2) 0.0174(19) 0.000(2)
C3 0.031(2) 0.043(3) 0.042(2) -0.005(2) 0.0141(19) -0.0049(19)
C4 0.045(3) 0.038(3) 0.053(3) -0.007(2) 0.020(2) -0.004(2)
C5 0.037(2) 0.042(3) 0.043(2) 0.000(2) 0.020(2) -0.0014(19)
C6 0.054(3) 0.039(3) 0.061(3) 0.005(2) 0.031(3) 0.001(2)
C7 0.055(3) 0.056(4) 0.063(3) 0.022(3) 0.030(3) 0.007(3)
C8 0.050(3) 0.078(4) 0.046(3) 0.019(3) 0.025(2) 0.001(3)
C9 0.047(3) 0.058(4) 0.042(3) -0.006(2) 0.022(2) -0.006(2)
C10 0.032(2) 0.040(3) 0.038(2) 0.0025(19) 0.0134(18) -0.0038(18)
C11 0.041(2) 0.050(3) 0.041(2) -0.007(2) 0.016(2) -0.005(2)
C12 0.033(2) 0.041(3) 0.039(2) -0.003(2) 0.0100(18) -0.0062(18)
C13 0.038(2) 0.033(3) 0.042(2) 0.001(2) 0.011(2) 0.0015(19)
C14 0.029(2) 0.029(2) 0.039(2) 0.0032(18) 0.0163(18) -0.0035(16)
C15 0.045(3) 0.043(3) 0.056(3) -0.004(2) 0.020(2) 0.008(2)
C16 0.059(3) 0.048(4) 0.088(4) -0.007(3) 0.039(3) 0.014(3)
C17 0.068(4) 0.047(3) 0.086(4) -0.023(3) 0.050(3) -0.009(3)
C18 0.046(3) 0.066(4) 0.058(3) -0.023(3) 0.024(2) -0.011(3)
C19 0.037(2) 0.053(3) 0.051(3) -0.010(2) 0.023(2) 0.003(2)
C20 0.039(2) 0.071(4) 0.043(3) 0.006(2) 0.019(2) -0.002(2)
C21 0.051(3) 0.093(5) 0.047(3) 0.027(3) 0.023(3) 0.021(3)
C22 0.076(4) 0.069(4) 0.073(4) 0.030(3) 0.051(4) 0.019(3)
C23 0.058(3) 0.056(4) 0.068(4) 0.005(3) 0.036(3) -0.007(3)
C24 0.046(3) 0.054(3) 0.048(3) 0.003(2) 0.023(2) -0.005(2)
C25 0.071(4) 0.066(4) 0.092(5) 0.032(3) 0.048(4) 0.025(3)
N1 0.0340(18) 0.038(2) 0.042(2) -0.0030(16) 0.0208(16) 0.0022(15)
N2 0.0367(19) 0.048(2) 0.0365(19) 0.0058(17) 0.0181(16) 0.0012(17)
O1 0.0269(14) 0.0461(19) 0.0347(15) -0.0097(13) 0.0111(12) 0.0051(12)
O2 0.0369(19) 0.111(4) 0.095(3) -0.072(3) 0.028(2) -0.012(2)
O3 0.0411(17) 0.049(2) 0.0355(16) -0.0108(14) 0.0185(14) -0.0124(14)
O4 0.0468(18) 0.0327(18) 0.0355(16) -0.0006(13) 0.0130(14) -0.0061(13)
O5 0.0343(16) 0.048(2) 0.0494(19) -0.0144(16) 0.0144(14) 0.0027(14)
O6 0.0291(15) 0.0398(19) 0.0472(18) -0.0072(14) 0.0160(13) 0.0012(13)
O7 0.0414(18) 0.060(2) 0.0429(18) -0.0202(16) 0.0143(15) 0.0019(16)
O8 0.0427(17) 0.0408(19) 0.0395(16) 0.0064(14) 0.0198(14) 0.0068(14)
O9 0.043(2) 0.072(4) 0.059(3) 0.020(2) 0.023(2) 0.014(3)

loop_
_atom_type_symbol
_atom_type_description
_atom_type_scat_dispersion_real
_atom_type_scat_dispersion_imag
_atom_type_scat_source
C C 0.0033 0.0016 'International Tables Vol C Tables 4.2.6.8 and 6.1.1.4'
N N 0.0061 0.0033 'International Tables Vol C Tables 4.2.6.8 and 6.1.1.4'
O O 0.0106 0.0060 'International Tables Vol C Tables 4.2.6.8 and 6.1.1.4'
Zn Zn 0.2839 1.4301 'International Tables Vol C Tables 4.2.6.8 and 6.1.1.4'
H H 0.0000 0.0000 'International Tables Vol C Tables 4.2.6.8 and 6.1.1.4'

loop_
_geom_angle_atom_site_label_1
_geom_angle_atom_site_label_2
_geom_angle_atom_site_label_3
_geom_angle
_geom_angle_site_symmetry_1
_geom_angle_site_symmetry_3
_geom_angle_publ_flag
O6 Zn1 O1 177.08(12) 4_465 . ?
O6 Zn1 O7 88.36(13) 4_465 . ?
O1 Zn1 O7 88.85(12) . . ?
O6 Zn1 N1 92.72(13) 4_465 . ?
O1 Zn1 N1 90.03(12) . . ?
O7 Zn1 N1 177.37(14) . . ?
O6 Zn1 N2 88.26(13) 4_465 . ?
O1 Zn1 N2 92.84(13) . . ?
O7 Zn1 N2 94.86(15) . . ?
N1 Zn1 N2 87.57(15) . . ?
O6 Zn1 O8 87.33(12) 4_465 . ?
O1 Zn1 O8 91.64(12) . . ?
O7 Zn1 O8 86.63(14) . . ?
N1 Zn1 O8 91.03(13) . . ?
N2 Zn1 O8 175.31(12) . . ?
O1 C1 O2 127.0(4) . . ?
O1 C1 C2 118.1(4) . . ?
O2 C1 C2 114.9(4) . . ?
O3 C2 C1 114.4(4) . . ?
O3 C2 H2A 108.7 . . ?
C1 C2 H2A 108.7 . . ?
O3 C2 H2B 108.7 . . ?
C1 C2 H2B 108.7 . . ?
H2A C2 H2B 107.6 . . ?
C4 C3 O3 126.5(4) . . ?
C4 C3 C12 119.7(4) . . ?
O3 C3 C12 113.8(4) . . ?
C3 C4 C5 121.8(5) . . ?
C3 C4 H4 119.1 . . ?
C5 C4 H4 119.1 . . ?
C10 C5 C6 119.0(4) . . ?
C10 C5 C4 118.0(4) . . ?
C6 C5 C4 123.0(5) . . ?
C7 C6 C5 120.3(5) . . ?
C7 C6 H6 119.8 . . ?
C5 C6 H6 119.8 . . ?
C6 C7 C8 121.1(5) . . ?
C6 C7 H7 119.4 . . ?
C8 C7 H7 119.4 . . ?
C9 C8 C7 119.5(5) . . ?
C9 C8 H8 120.3 . . ?
C7 C8 H8 120.3 . . ?
C8 C9 C10 121.1(5) . . ?
C8 C9 H9 119.4 . . ?
C10 C9 H9 119.4 . . ?
C5 C10 C11 119.9(4) . . ?
C5 C10 C9 118.9(4) . . ?
C11 C10 C9 121.2(4) . . ?
C12 C11 C10 121.6(5) . . ?
C12 C11 H11 119.2 . . ?
C10 C11 H11 119.2 . . ?
O4 C12 C11 126.7(4) . . ?
O4 C12 C3 114.3(4) . . ?
C11 C12 C3 119.0(4) . . ?
O4 C13 C14 113.4(4) . . ?
O4 C13 H13A 108.9 . . ?
C14 C13 H13A 108.9 . . ?
O4 C13 H13B 108.9 . . ?
C14 C13 H13B 108.9 . . ?
H13A C13 H13B 107.7 . . ?
O6 C14 O5 126.9(4) . . ?
O6 C14 C13 116.6(4) . . ?
O5 C14 C13 116.5(4) . . ?
N1 C15 C16 123.4(5) . . ?
N1 C15 H15 118.3 . . ?
C16 C15 H15 118.3 . . ?
C15 C16 C17 118.8(5) . . ?
C15 C16 H16 120.6 . . ?
C17 C16 H16 120.6 . . ?
C18 C17 C16 118.2(5) . . ?
C18 C17 H17 120.9 . . ?
C16 C17 H17 120.9 . . ?
C17 C18 C19 119.1(5) . . ?
C17 C18 H18 120.5 . . ?
C19 C18 H18 120.5 . . ?
N1 C19 C18 123.5(5) . . ?
N1 C19 H19 118.2 . . ?
C18 C19 H19 118.2 . . ?
N2 C20 C21 122.7(5) . . ?
N2 C20 H20 118.7 . . ?
C21 C20 H20 118.7 . . ?
C22 C21 C20 119.3(5) . . ?
C22 C21 H21 120.4 . . ?
C20 C21 H21 120.4 . . ?
C21 C22 C23 118.9(5) . . ?
C21 C22 H22 120.6 . . ?
C23 C22 H22 120.6 . . ?
C24 C23 C22 118.4(5) . . ?
C24 C23 H23 120.8 . . ?
C22 C23 H23 120.8 . . ?
N2 C24 C23 124.1(5) . . ?
N2 C24 H24 117.9 . . ?
C23 C24 H24 117.9 . . ?
O8 C25 H25A 109.5 . . ?
O8 C25 H25B 109.5 . . ?
H25A C25 H25B 109.5 . . ?
O8 C25 H25C 109.5 . . ?
H25A C25 H25C 109.5 . . ?
H25B C25 H25C 109.5 . . ?
C19 N1 C15 117.0(4) . . ?
C19 N1 Zn1 122.3(3) . . ?
C15 N1 Zn1 120.6(3) . . ?
C24 N2 C20 116.6(4) . . ?
C24 N2 Zn1 121.1(3) . . ?
C20 N2 Zn1 122.3(3) . . ?
C1 O1 Zn1 131.8(3) . . ?
C3 O3 C2 117.6(4) . . ?
C12 O4 C13 115.6(4) . . ?
C14 O6 Zn1 133.1(3) . 4_666 ?
C25 O8 Zn1 123.9(3) . . ?
H9A O9 H9B 90(9) . . ?

loop_
_geom_bond_atom_site_label_1
_geom_bond_atom_site_label_2
_geom_bond_distance
_geom_bond_site_symmetry_2
_geom_bond_publ_flag
Zn1 O6 2.070(3) 4_465 ?
Zn1 O1 2.074(3) . ?
Zn1 O7 2.095(3) . ?
Zn1 N1 2.150(4) . ?
Zn1 N2 2.154(4) . ?
Zn1 O8 2.178(3) . ?
C1 O1 1.237(5) . ?
C1 O2 1.249(5) . ?
C1 C2 1.515(6) . ?
C2 O3 1.420(5) . ?
C2 H2A 0.9700 . ?
C2 H2B 0.9700 . ?
C3 C4 1.358(7) . ?
C3 O3 1.365(6) . ?
C3 C12 1.448(7) . ?
C4 C5 1.437(7) . ?
C4 H4 0.9300 . ?
C5 C10 1.404(7) . ?
C5 C6 1.413(7) . ?
C6 C7 1.366(8) . ?
C6 H6 0.9300 . ?
C7 C8 1.403(8) . ?
C7 H7 0.9300 . ?
C8 C9 1.358(7) . ?
C8 H8 0.9300 . ?
C9 C10 1.423(7) . ?
C9 H9 0.9300 . ?
C10 C11 1.415(7) . ?
C11 C12 1.371(7) . ?
C11 H11 0.9300 . ?
C12 O4 1.348(6) . ?
C13 O4 1.432(6) . ?
C13 C14 1.524(6) . ?
C13 H13A 0.9700 . ?
C13 H13B 0.9700 . ?
C14 O6 1.241(5) . ?
C14 O5 1.255(5) . ?
C15 N1 1.333(6) . ?
C15 C16 1.378(8) . ?
C15 H15 0.9300 . ?
C16 C17 1.386(8) . ?
C16 H16 0.9300 . ?
C17 C18 1.371(8) . ?
C17 H17 0.9300 . ?
C18 C19 1.377(7) . ?
C18 H18 0.9300 . ?
C19 N1 1.331(6) . ?
C19 H19 0.9300 . ?
C20 N2 1.352(6) . ?
C20 C21 1.371(7) . ?
C20 H20 0.9300 . ?
C21 C22 1.366(9) . ?
C21 H21 0.9300 . ?
C22 C23 1.376(9) . ?
C22 H22 0.9300 . ?
C23 C24 1.366(7) . ?
C23 H23 0.9300 . ?
C24 N2 1.329(6) . ?
C24 H24 0.9300 . ?
C25 O8 1.429(6) . ?
C25 H25A 0.9600 . ?
C25 H25B 0.9600 . ?
C25 H25C 0.9600 . ?
O6 Zn1 2.070(3) 4_666 ?
O9 H9A 0.65(8) . ?
O9 H9B 0.68(6) . ?

loop_
_geom_torsion_atom_site_label_1
_geom_torsion_atom_site_label_2
_geom_torsion_atom_site_label_3
_geom_torsion_atom_site_label_4
_geom_torsion
_geom_torsion_site_symmetry_1
_geom_torsion_site_symmetry_2
_geom_torsion_site_symmetry_3
_geom_torsion_site_symmetry_4
_geom_torsion_publ_flag
O1 C1 C2 O3 -9.6(7) . . . . ?
O2 C1 C2 O3 169.5(5) . . . . ?
O3 C3 C4 C5 177.7(4) . . . . ?
C12 C3 C4 C5 -1.2(7) . . . . ?
C3 C4 C5 C10 -0.1(7) . . . . ?
C3 C4 C5 C6 -178.5(4) . . . . ?
C10 C5 C6 C7 -0.2(7) . . . . ?
C4 C5 C6 C7 178.1(5) . . . . ?
C5 C6 C7 C8 0.0(8) . . . . ?
C6 C7 C8 C9 0.3(8) . . . . ?
C7 C8 C9 C10 -0.5(8) . . . . ?
C6 C5 C10 C11 179.5(4) . . . . ?
C4 C5 C10 C11 1.1(6) . . . . ?
C6 C5 C10 C9 0.1(6) . . . . ?
C4 C5 C10 C9 -178.4(4) . . . . ?
C8 C9 C10 C5 0.3(7) . . . . ?
C8 C9 C10 C11 -179.2(5) . . . . ?
C5 C10 C11 C12 -0.7(7) . . . . ?
C9 C10 C11 C12 178.7(4) . . . . ?
C10 C11 C12 O4 177.5(4) . . . . ?
C10 C11 C12 C3 -0.6(7) . . . . ?
C4 C3 C12 O4 -176.8(4) . . . . ?
O3 C3 C12 O4 4.2(5) . . . . ?
C4 C3 C12 C11 1.6(6) . . . . ?
O3 C3 C12 C11 -177.4(4) . . . . ?
O4 C13 C14 O6 11.9(6) . . . . ?
O4 C13 C14 O5 -169.6(4) . . . . ?
N1 C15 C16 C17 1.0(9) . . . . ?
C15 C16 C17 C18 -1.4(9) . . . . ?
C16 C17 C18 C19 0.9(9) . . . . ?
C17 C18 C19 N1 0.0(8) . . . . ?
N2 C20 C21 C22 -0.2(9) . . . . ?
C20 C21 C22 C23 0.3(9) . . . . ?
C21 C22 C23 C24 -0.3(9) . . . . ?
C22 C23 C24 N2 0.3(9) . . . . ?
C18 C19 N1 C15 -0.4(7) . . . . ?
C18 C19 N1 Zn1 177.8(4) . . . . ?
C16 C15 N1 C19 -0.1(8) . . . . ?
C16 C15 N1 Zn1 -178.3(4) . . . . ?
O6 Zn1 N1 C19 155.8(4) 4_465 . . . ?
O1 Zn1 N1 C19 -23.2(4) . . . . ?
N2 Zn1 N1 C19 -116.1(4) . . . . ?
O8 Zn1 N1 C19 68.4(4) . . . . ?
O6 Zn1 N1 C15 -26.0(4) 4_465 . . . ?
O1 Zn1 N1 C15 154.9(4) . . . . ?
N2 Zn1 N1 C15 62.1(4) . . . . ?
O8 Zn1 N1 C15 -113.4(4) . . . . ?
C23 C24 N2 C20 -0.3(8) . . . . ?
C23 C24 N2 Zn1 -178.0(4) . . . . ?
C21 C20 N2 C24 0.2(8) . . . . ?
C21 C20 N2 Zn1 177.9(4) . . . . ?
O6 Zn1 N2 C24 154.6(4) 4_465 . . . ?
O1 Zn1 N2 C24 -28.1(4) . . . . ?
O7 Zn1 N2 C24 -117.2(4) . . . . ?
N1 Zn1 N2 C24 61.8(4) . . . . ?
O6 Zn1 N2 C20 -23.0(4) 4_465 . . . ?
O1 Zn1 N2 C20 154.3(4) . . . . ?
O7 Zn1 N2 C20 65.2(4) . . . . ?
N1 Zn1 N2 C20 -115.8(4) . . . . ?
O2 C1 O1 Zn1 -6.6(8) . . . . ?
C2 C1 O1 Zn1 172.4(3) . . . . ?
O7 Zn1 O1 C1 14.1(4) . . . . ?
N1 Zn1 O1 C1 -168.3(4) . . . . ?
N2 Zn1 O1 C1 -80.7(4) . . . . ?
O8 Zn1 O1 C1 100.7(4) . . . . ?
C4 C3 O3 C2 10.5(6) . . . . ?
C12 C3 O3 C2 -170.6(4) . . . . ?
C1 C2 O3 C3 79.3(5) . . . . ?
C11 C12 O4 C13 5.6(6) . . . . ?
C3 C12 O4 C13 -176.2(4) . . . . ?
C14 C13 O4 C12 69.7(5) . . . . ?
O5 C14 O6 Zn1 -18.1(7) . . . 4_666 ?
C13 C14 O6 Zn1 160.2(3) . . . 4_666 ?
O6 Zn1 O8 C25 136.2(4) 4_465 . . . ?
O1 Zn1 O8 C25 -41.1(4) . . . . ?
O7 Zn1 O8 C25 47.7(4) . . . . ?
N1 Zn1 O8 C25 -131.1(4) . . . . ?
